data_7223478
loop_
_publ_author_name
'Gotzmann, Carla'
'Braun, Friederike'
'Bartholom\"a, Mark D'

_publ_section_title
;
 Synthesis,64Cu-labeling and PET imaging of 1,4,7-triazacyclononane
 derived chelators with pendant azaheterocyclic arms
;
_journal_name_full 'RSC Adv.'
_journal_paper_doi 10.1039/C5RA21131J
_journal_year 2015
_chemical_formula_moiety 'C18 H24 Cu N6 S3, 2(Cl O4)'
_chemical_formula_sum 'C18 H24 Cl2 Cu N6 O8 S3'
_chemical_formula_weight 683.05
_chemical_name_common 'Copper NOTThia complex perchlorate'
_space_group_crystal_system monoclinic
_space_group_IT_number 14
_space_group_name_Hall '-P 2ybc'
_space_group_name_H-M_alt 'P 1 21/c 1'
_symmetry_space_group_name_Hall '-P 2ybc'
_symmetry_space_group_name_H-M 'P 1 21/c 1'
_atom_sites_solution_hydrogens geom
_atom_sites_solution_primary direct
_audit_creation_date 2015-01-13
_audit_creation_method
;
Olex2 1.2
(compiled 2015.01.12 svn.r3133 for OlexSys, GUI svn.r4987)
;
_audit_update_record
;
2015-01-13 deposited with the CCDC.
2015-12-11 downloaded from the CCDC.
;
_cell_angle_alpha 90
_cell_angle_beta 129.627(3)
_cell_angle_gamma 90
_cell_formula_units_Z 8
_cell_length_a 17.6700(12)
_cell_length_b 15.8947(11)
_cell_length_c 23.4201(12)
_cell_measurement_temperature 100.0(2)
_cell_volume 5066.3(6)
_computing_cell_refinement 'Bruker SAINT'
_computing_data_collection 'Bruker APEX2'
_computing_data_reduction 'Bruker SAINT'
_computing_molecular_graphics 'Olex2 (Dolomanov et al., 2009)'
_computing_publication_material 'Olex2 (Dolomanov et al., 2009)'
_computing_structure_refinement 'XL (Sheldrick, 2008)'
_computing_structure_solution 'ShelXS (Sheldrick, 2008)'
_diffrn_ambient_temperature 100.0(2)
_diffrn_detector 'Bruker APEX2 area detector'
_diffrn_detector_area_resol_mean 8.33
_diffrn_detector_type 'CCD area detector'
_diffrn_measured_fraction_theta_full 0.998
_diffrn_measured_fraction_theta_max 0.995
_diffrn_measurement_device 'three-circle fixed chi diffractometer'
_diffrn_measurement_device_type 'Bruker Apex-II Quazar'
_diffrn_measurement_method '\w and \f scans'
_diffrn_radiation_monochromator 'mirror optics'
_diffrn_radiation_probe x-ray
_diffrn_radiation_type MoK\a
_diffrn_radiation_wavelength 0.71073
_diffrn_reflns_av_R_equivalents 0.0193
_diffrn_reflns_av_unetI/netI 0.0157
_diffrn_reflns_laue_measured_fraction_full 0.998
_diffrn_reflns_laue_measured_fraction_max 0.995
_diffrn_reflns_limit_h_max 22
_diffrn_reflns_limit_h_min -22
_diffrn_reflns_limit_k_max 20
_diffrn_reflns_limit_k_min -20
_diffrn_reflns_limit_l_max 30
_diffrn_reflns_limit_l_min -30
_diffrn_reflns_number 51490
_diffrn_reflns_point_group_measured_fraction_full 0.998
_diffrn_reflns_point_group_measured_fraction_max 0.995
_diffrn_reflns_theta_full 25.242
_diffrn_reflns_theta_max 27.553
_diffrn_reflns_theta_min 1.496
_diffrn_source 'microfocus sealed tube'
_exptl_absorpt_coefficient_mu 1.379
_exptl_absorpt_correction_T_max 0.7456
_exptl_absorpt_correction_T_min 0.7026
_exptl_absorpt_correction_type multi-scan
_exptl_absorpt_process_details
;
SADABS-2008/1 (Bruker,2008) was used for absorption correction.
wR2(int) was 0.1050 before and 0.0328 after correction.
The Ratio of minimum to maximum transmission is 0.9423.
The \l/2 correction factor is 0.0015.
;
_exptl_crystal_colour 'clear light green'
_exptl_crystal_colour_lustre clear
_exptl_crystal_colour_modifier light
_exptl_crystal_colour_primary green
_exptl_crystal_density_diffrn 1.791
_exptl_crystal_description block
_exptl_crystal_F_000 2792
_exptl_crystal_recrystallization_method 'Re-crystallisation from solvent: '
_exptl_crystal_size_max 0.2
_exptl_crystal_size_mid 0.2
_exptl_crystal_size_min 0.15
_refine_diff_density_max 0.775
_refine_diff_density_min -0.572
_refine_diff_density_rms 0.060
_refine_ls_extinction_method none
_refine_ls_goodness_of_fit_ref 1.025
_refine_ls_hydrogen_treatment constr
_refine_ls_matrix_type full
_refine_ls_number_parameters 713
_refine_ls_number_reflns 11650
_refine_ls_number_restraints 139
_refine_ls_restrained_S_all 1.040
_refine_ls_R_factor_all 0.0297
_refine_ls_R_factor_gt 0.0242
_refine_ls_shift/su_max 0.001
_refine_ls_shift/su_mean 0.000
_refine_ls_structure_factor_coef Fsqd
_refine_ls_weighting_details 'w=1/[\s^2^(Fo^2^)+(0.0338P)^2^+3.7717P] where P=(Fo^2^+2Fc^2^)/3'
_refine_ls_weighting_scheme calc
_refine_ls_wR_factor_gt 0.0653
_refine_ls_wR_factor_ref 0.0696
_reflns_Friedel_coverage 0.000
_reflns_number_gt 10186
_reflns_number_total 11650
_reflns_threshold_expression 'I > 2\s(I)'
_cod_data_source_file c5ra21131j2.cif
_cod_data_source_block mb_cg005_0m
_cod_database_code 7223478
_shelxl_version_number 2014/6
_shelx_space_group_comment
;
The symmetry employed for this shelxl refinement is uniquely defined
by the following loop, which should always be used as a source of
symmetry information in preference to the above space-group names.
They are only intended as comments.
;
_olex2_refinement_description
;
1. Fixed Uiso
 At 1.2 times of:
  All C(H) groups, All C(H,H) groups
2. Restrained distances
 Cl1-O4 \\sim Cl1-O3 \\sim Cl1-O1 \\sim Cl1-O1A \\sim Cl1-O2A \\sim Cl1-O2
\\sim Cl1-O3A
 with sigma of 0.02
3. Rigid bond restraints
 Cl1, O4, O1A, O2, O3, O3A, O2A, O1
 with sigma for 1-2 distances of 0.01 and sigma for 1-3 distances of 0.01
4. Uiso/Uaniso restraints and constraints
Uanis(O4) \\sim Ueq, Uanis(O1A) \\sim Ueq, Uanis(O2) \\sim Ueq, Uanis(O3) \\sim
Ueq, Uanis(O3A) \\sim Ueq, Uanis(O2A) \\sim Ueq, Uanis(O1) \\sim Ueq: with
sigma of 0.01 and sigma for terminal atoms of 0.01
5. Rigid body (RIGU) restrains
 Cl1, O4, O1A, O2, O3, O3A, O2A, O1
 with sigma for 1-2 distances of 0.004 and sigma for 1-3 distances of 0.004
6. Others
 Sof(O1A)=Sof(O3A)=Sof(O2A)=1-FVAR(1)
 Sof(O2)=Sof(O3)=Sof(O1)=FVAR(1)
7.a Secondary CH2 refined with riding coordinates:
 C1(H1A,H1B), C2(H2A,H2B), C3(H3A,H3B), C4(H4A,H4B), C5(H5A,H5B), C6(H6A,H6B),
 C7(H7A,H7B), C11(H11A,H11B), C15(H15A,H15B), C19(H19A,H19B), C20(H20A,H20B),
 C21(H21A,H21B), C22(H22A,H22B), C23(H23A,H23B), C24(H24A,H24B), C25(H25A,H25B),
  C29(H29A,H29B), C33(H33A,H33B)
7.b Aromatic/amide H refined with riding coordinates:
 C9(H9), C10(H10), C13(H13), C14(H14), C17(H17), C18(H18), C27(H27), C28(H28),
 C31(H31), C32(H32), C35(H35), C36(H36)
;
_olex2_submission_special_instructions 'No special instructions were received'

loop_
_space_group_symop_operation_xyz
'x, y, z'
'-x, y+1/2, -z+1/2'
'-x, -y, -z'
'x, -y-1/2, z-1/2'

loop_
_atom_site_label
_atom_site_type_symbol
_atom_site_fract_x
_atom_site_fract_y
_atom_site_fract_z
_atom_site_U_iso_or_equiv
_atom_site_adp_type
_atom_site_occupancy
_atom_site_site_symmetry_order
_atom_site_calc_flag
_atom_site_refinement_flags_posn
_atom_site_refinement_flags_adp
_atom_site_refinement_flags_occupancy
_atom_site_disorder_assembly
_atom_site_disorder_group
Cu1 Cu 0.56000(2) 0.25680(2) 0.36689(2) 0.01059(5) Uani 1 1 d . . . . .
S1 S 0.31871(3) 0.44208(3) 0.22502(2) 0.02027(9) Uani 1 1 d . . . . .
S2 S 0.46522(3) 0.08899(3) 0.17140(2) 0.01772(8) Uani 1 1 d . . . . .
S3 S 0.84251(3) 0.38646(3) 0.47860(3) 0.02318(10) Uani 1 1 d . . . . .
N1 N 0.46817(9) 0.28946(8) 0.40151(7) 0.0118(2) Uani 1 1 d . . . . .
N2 N 0.49789(9) 0.13583(8) 0.35793(7) 0.0127(2) Uani 1 1 d . . . . .
N3 N 0.66295(9) 0.22600(8) 0.47656(7) 0.0121(2) Uani 1 1 d . . . . .
N4 N 0.45055(9) 0.32953(8) 0.28128(7) 0.0129(2) Uani 1 1 d . . . . .
N5 N 0.56738(9) 0.18280(8) 0.28636(7) 0.0134(2) Uani 1 1 d . . . . .
N6 N 0.66588(9) 0.33557(8) 0.39179(7) 0.0126(2) Uani 1 1 d . . . . .
C1 C 0.38892(11) 0.22619(10) 0.36405(9) 0.0146(3) Uani 1 1 d . . . . .
H1A H 0.3412 0.2389 0.3104 0.017 Uiso 1 1 calc R . . . .
H1B H 0.3537 0.2289 0.3841 0.017 Uiso 1 1 calc R . . . .
C2 C 0.42999(12) 0.13811(10) 0.37531(9) 0.0153(3) Uani 1 1 d . . . . .
H2A H 0.4658 0.1205 0.4273 0.018 Uiso 1 1 calc R . . . .
H2B H 0.3753 0.0981 0.3427 0.018 Uiso 1 1 calc R . . . .
C3 C 0.58979(12) 0.08830(9) 0.41498(8) 0.0149(3) Uani 1 1 d . . . . .
H3A H 0.6277 0.0801 0.3976 0.018 Uiso 1 1 calc R . . . .
H3B H 0.5727 0.0321 0.4221 0.018 Uiso 1 1 calc R . . . .
C4 C 0.65266(12) 0.13550(9) 0.48858(8) 0.0163(3) Uani 1 1 d . . . . .
H4A H 0.6218 0.1319 0.5119 0.020 Uiso 1 1 calc R . . . .
H4B H 0.7185 0.1092 0.5225 0.020 Uiso 1 1 calc R . . . .
C5 C 0.64279(11) 0.28547(10) 0.51530(8) 0.0136(3) Uani 1 1 d . . . . .
H5A H 0.6601 0.3433 0.5115 0.016 Uiso 1 1 calc R . . . .
H5B H 0.6855 0.2705 0.5685 0.016 Uiso 1 1 calc R . . . .
C6 C 0.53571(11) 0.28419(10) 0.48338(8) 0.0139(3) Uani 1 1 d . . . . .
H6A H 0.5228 0.2316 0.4986 0.017 Uiso 1 1 calc R . . . .
H6B H 0.5236 0.3322 0.5035 0.017 Uiso 1 1 calc R . . . .
C7 C 0.42899(12) 0.37390(10) 0.37088(8) 0.0142(3) Uani 1 1 d . . . . .
H7A H 0.4785 0.4173 0.4043 0.017 Uiso 1 1 calc R . . . .
H7B H 0.3693 0.3842 0.3653 0.017 Uiso 1 1 calc R . . . .
C8 C 0.40454(11) 0.37746(9) 0.29620(8) 0.0134(3) Uani 1 1 d . . . . .
C9 C 0.34895(12) 0.40491(11) 0.17290(9) 0.0199(3) Uani 1 1 d . . . . .
H9 H 0.3201 0.4233 0.1243 0.024 Uiso 1 1 calc R . . . .
C10 C 0.41988(11) 0.34561(10) 0.21125(8) 0.0156(3) Uani 1 1 d . . . . .
H10 H 0.4464 0.3174 0.1918 0.019 Uiso 1 1 calc R . . . .
C11 C 0.44718(12) 0.09977(10) 0.28340(8) 0.0157(3) Uani 1 1 d . . . . .
H11A H 0.3782 0.1195 0.2494 0.019 Uiso 1 1 calc R . . . .
H11B H 0.4467 0.0376 0.2861 0.019 Uiso 1 1 calc R . . . .
C12 C 0.49803(11) 0.12569(9) 0.25366(8) 0.0127(3) Uani 1 1 d . . . . .
C13 C 0.55131(12) 0.15466(10) 0.18243(9) 0.0179(3) Uani 1 1 d . . . . .
H13 H 0.5641 0.1591 0.1488 0.021 Uiso 1 1 calc R . . . .
C14 C 0.59797(11) 0.19892(10) 0.24598(8) 0.0153(3) Uani 1 1 d . . . . .
H14 H 0.6483 0.2384 0.2618 0.018 Uiso 1 1 calc R . . . .
C15 C 0.76154(11) 0.24470(10) 0.49978(9) 0.0169(3) Uani 1 1 d . . . . .
H15A H 0.7862 0.1956 0.4899 0.020 Uiso 1 1 calc R . . . .
H15B H 0.8087 0.2572 0.5535 0.020 Uiso 1 1 calc R . . . .
C16 C 0.75150(11) 0.31933(10) 0.45627(8) 0.0142(3) Uani 1 1 d . . . . .
C17 C 0.76059(14) 0.43772(11) 0.39556(11) 0.0237(4) Uani 1 1 d . . . . .
H17 H 0.7764 0.4843 0.3794 0.028 Uiso 1 1 calc R . . . .
C18 C 0.67066(13) 0.40245(10) 0.35649(9) 0.0175(3) Uani 1 1 d . . . . .
H18 H 0.6155 0.4219 0.3089 0.021 Uiso 1 1 calc R . . . .
Cu2 Cu 0.05611(2) 0.24247(2) 0.36644(2) 0.00992(5) Uani 1 1 d . . . . .
S4 S 0.35806(3) 0.14117(3) 0.50487(2) 0.02104(9) Uani 1 1 d . . . . .
S5 S -0.03929(3) 0.41111(2) 0.16918(2) 0.01585(8) Uani 1 1 d . . . . .
S6 S -0.17352(3) 0.05202(3) 0.21876(2) 0.01822(8) Uani 1 1 d . . . . .
N7 N 0.14552(9) 0.28171(8) 0.47429(7) 0.0110(2) Uani 1 1 d . . . . .
N8 N -0.02093(9) 0.36131(8) 0.34837(7) 0.0119(2) Uani 1 1 d . . . . .
N9 N -0.04318(9) 0.20495(8) 0.39249(7) 0.0125(2) Uani 1 1 d . . . . .
N10 N 0.17651(9) 0.17328(8) 0.40337(7) 0.0129(2) Uani 1 1 d . . . . .
N11 N 0.06445(9) 0.32222(8) 0.28735(7) 0.0133(2) Uani 1 1 d . . . . .
N12 N -0.04095(9) 0.16469(8) 0.28093(7) 0.0129(2) Uani 1 1 d . . . . .
C19 C 0.12427(12) 0.37075(9) 0.48103(8) 0.0143(3) Uani 1 1 d . . . . .
H19A H 0.1868 0.4014 0.5171 0.017 Uiso 1 1 calc R . . . .
H19B H 0.0871 0.3714 0.4994 0.017 Uiso 1 1 calc R . . . .
C20 C 0.06476(11) 0.41410(9) 0.40604(8) 0.0137(3) Uani 1 1 d . . . . .
H20A H 0.0415 0.4693 0.4089 0.016 Uiso 1 1 calc R . . . .
H20B H 0.1068 0.4239 0.3924 0.016 Uiso 1 1 calc R . . . .
C21 C -0.09343(11) 0.35371(10) 0.36089(9) 0.0147(3) Uani 1 1 d . . . . .
H21A H -0.1507 0.3903 0.3254 0.018 Uiso 1 1 calc R . . . .
H21B H -0.0629 0.3726 0.4117 0.018 Uiso 1 1 calc R . . . .
C22 C -0.12729(11) 0.26309(10) 0.35065(9) 0.0145(3) Uani 1 1 d . . . . .
H22A H -0.1658 0.2570 0.3677 0.017 Uiso 1 1 calc R . . . .
H22B H -0.1706 0.2484 0.2973 0.017 Uiso 1 1 calc R . . . .
C23 C 0.01704(11) 0.21254(10) 0.47386(8) 0.0135(3) Uani 1 1 d . . . . .
H23A H 0.0062 0.1626 0.4931 0.016 Uiso 1 1 calc R . . . .
H23B H -0.0037 0.2630 0.4855 0.016 Uiso 1 1 calc R . . . .
C24 C 0.12580(11) 0.21950(10) 0.51172(8) 0.0133(3) Uani 1 1 d . . . . .
H24A H 0.1624 0.2367 0.5639 0.016 Uiso 1 1 calc R . . . .
H24B H 0.1505 0.1636 0.5118 0.016 Uiso 1 1 calc R . . . .
C25 C 0.24868(11) 0.27287(10) 0.50486(8) 0.0151(3) Uani 1 1 d . . . . .
H25A H 0.2924 0.2651 0.5593 0.018 Uiso 1 1 calc R . . . .
H25B H 0.2697 0.3241 0.4943 0.018 Uiso 1 1 calc R . . . .
C26 C 0.25472(11) 0.19782(9) 0.46914(8) 0.0136(3) Uani 1 1 d . . . . .
C27 C 0.29290(14) 0.08065(10) 0.42604(10) 0.0226(4) Uani 1 1 d . . . . .
H27 H 0.3196 0.0356 0.4172 0.027 Uiso 1 1 calc R . . . .
C28 C 0.19783(13) 0.10631(10) 0.37817(10) 0.0181(3) Uani 1 1 d . . . . .
H28 H 0.1501 0.0804 0.3314 0.022 Uiso 1 1 calc R . . . .
C29 C -0.06972(11) 0.39434(10) 0.27347(8) 0.0146(3) Uani 1 1 d . . . . .
H29A H -0.0773 0.4561 0.2732 0.018 Uiso 1 1 calc R . . . .
H29B H -0.1360 0.3692 0.2380 0.018 Uiso 1 1 calc R . . . .
C30 C -0.01026(11) 0.37386(9) 0.24994(8) 0.0121(3) Uani 1 1 d . . . . .
C31 C 0.05646(12) 0.35354(10) 0.18714(9) 0.0173(3) Uani 1 1 d . . . . .
H31 H 0.0740 0.3519 0.1563 0.021 Uiso 1 1 calc R . . . .
C32 C 0.10288(12) 0.31109(10) 0.25157(9) 0.0158(3) Uani 1 1 d . . . . .
H32 H 0.1581 0.2760 0.2710 0.019 Uiso 1 1 calc R . . . .
C33 C -0.07406(12) 0.11870(10) 0.36354(8) 0.0153(3) Uani 1 1 d . . . . .
H33A H -0.1352 0.1042 0.3548 0.018 Uiso 1 1 calc R . . . .
H33B H -0.0223 0.0780 0.3994 0.018 Uiso 1 1 calc R . . . .
C34 C -0.09110(11) 0.11602(9) 0.29168(8) 0.0136(3) Uani 1 1 d . . . . .
C35 C -0.13598(12) 0.09007(10) 0.17155(9) 0.0179(3) Uani 1 1 d . . . . .
H35 H -0.1610 0.0721 0.1237 0.022 Uiso 1 1 calc R . . . .
C36 C -0.06542(11) 0.14948(10) 0.21271(8) 0.0153(3) Uani 1 1 d . . . . .
H36 H -0.0354 0.1782 0.1961 0.018 Uiso 1 1 calc R . . . .
Cl1 Cl 0.11949(3) 0.12743(3) 0.15059(2) 0.02412(9) Uani 1 1 d D U . . .
O4 O 0.08887(11) 0.05712(9) 0.10255(9) 0.0366(3) Uani 1 1 d D U . . .
O1A O 0.1996(8) 0.1769(8) 0.1731(4) 0.058(3) Uani 0.44(2) 1 d D U P A 2
O2 O 0.1148(9) 0.0991(5) 0.2061(5) 0.0483(18) Uani 0.56(2) 1 d D U P A 1
O3 O 0.0601(7) 0.1972(4) 0.1111(4) 0.0348(13) Uani 0.56(2) 1 d D U P A 1
Cl2 Cl 0.15284(3) 0.53253(2) 0.03049(2) 0.01156(7) Uani 1 1 d . . . . .
O5 O 0.20043(8) 0.48973(7) 0.00620(6) 0.0178(2) Uani 1 1 d . . . . .
O6 O 0.22275(9) 0.58861(8) 0.09095(7) 0.0244(3) Uani 1 1 d . . . . .
O7 O 0.12005(9) 0.47193(7) 0.05614(7) 0.0194(2) Uani 1 1 d . . . . .
O8 O 0.07138(9) 0.58059(8) -0.02996(7) 0.0261(3) Uani 1 1 d . . . . .
Cl3 Cl 0.37317(3) 0.89604(2) 0.34781(2) 0.01478(8) Uani 1 1 d . . . . .
O9 O 0.43195(10) 0.89130(8) 0.32517(7) 0.0258(3) Uani 1 1 d . . . . .
O10 O 0.43341(9) 0.92608(8) 0.42356(6) 0.0212(2) Uani 1 1 d . . . . .
O11 O 0.33375(10) 0.81430(8) 0.34231(8) 0.0296(3) Uani 1 1 d . . . . .
O12 O 0.29385(9) 0.95466(8) 0.30070(8) 0.0339(3) Uani 1 1 d . . . . .
Cl4 Cl 0.65687(3) 0.53622(2) 0.53033(2) 0.01175(7) Uani 1 1 d . . . . .
O13 O 0.69848(9) 0.49566(8) 0.50051(7) 0.0213(3) Uani 1 1 d . . . . .
O14 O 0.73298(9) 0.58553(8) 0.59423(7) 0.0237(3) Uani 1 1 d . . . . .
O15 O 0.62198(9) 0.47377(7) 0.55299(7) 0.0202(2) Uani 1 1 d . . . . .
O16 O 0.57812(9) 0.59070(8) 0.47518(7) 0.0251(3) Uani 1 1 d . . . . .
O3A O 0.0328(8) 0.1848(6) 0.1106(5) 0.047(2) Uani 0.44(2) 1 d D U P A 2
O2A O 0.1451(8) 0.1137(7) 0.2216(4) 0.041(2) Uani 0.44(2) 1 d D U P A 2
O1 O 0.2170(3) 0.1437(7) 0.1718(3) 0.0627(16) Uani 0.56(2) 1 d D U P A 1

loop_
_atom_site_aniso_label
_atom_site_aniso_U_11
_atom_site_aniso_U_22
_atom_site_aniso_U_33
_atom_site_aniso_U_23
_atom_site_aniso_U_13
_atom_site_aniso_U_12
Cu1 0.00934(9) 0.01130(9) 0.00815(9) 0.00109(6) 0.00420(8) -0.00219(7)
S1 0.0192(2) 0.0233(2) 0.01545(19) 0.00678(16) 0.00974(16) 0.01141(16)
S2 0.0213(2) 0.01932(19) 0.01337(18) -0.00653(15) 0.01146(16) -0.00811(16)
S3 0.01512(19) 0.0278(2) 0.0307(2) -0.01725(18) 0.01653(18) -0.01058(17)
N1 0.0120(6) 0.0118(6) 0.0102(6) 0.0008(5) 0.0065(5) 0.0003(5)
N2 0.0160(6) 0.0117(6) 0.0117(6) -0.0004(5) 0.0094(5) -0.0002(5)
N3 0.0132(6) 0.0114(6) 0.0105(6) 0.0005(5) 0.0069(5) 0.0025(5)
N4 0.0108(6) 0.0150(6) 0.0120(6) 0.0017(5) 0.0068(5) 0.0005(5)
N5 0.0141(6) 0.0120(6) 0.0123(6) -0.0013(5) 0.0077(5) -0.0012(5)
N6 0.0138(6) 0.0116(6) 0.0146(6) -0.0029(5) 0.0101(5) -0.0023(5)
C1 0.0137(7) 0.0158(7) 0.0167(7) 0.0000(6) 0.0109(6) -0.0016(6)
C2 0.0193(8) 0.0144(7) 0.0177(7) -0.0019(6) 0.0143(7) -0.0043(6)
C3 0.0204(8) 0.0100(7) 0.0151(7) 0.0016(6) 0.0117(6) 0.0019(6)
C4 0.0222(8) 0.0126(7) 0.0141(7) 0.0046(6) 0.0116(7) 0.0048(6)
C5 0.0157(7) 0.0147(7) 0.0098(7) -0.0016(6) 0.0078(6) 0.0015(6)
C6 0.0162(7) 0.0155(7) 0.0112(7) 0.0007(6) 0.0094(6) 0.0019(6)
C7 0.0155(7) 0.0131(7) 0.0138(7) 0.0005(6) 0.0093(6) 0.0027(6)
C8 0.0109(7) 0.0128(7) 0.0133(7) 0.0007(6) 0.0062(6) 0.0003(6)
C9 0.0191(8) 0.0244(8) 0.0148(8) 0.0045(6) 0.0101(7) 0.0052(7)
C10 0.0145(7) 0.0197(8) 0.0122(7) 0.0016(6) 0.0083(6) 0.0010(6)
C11 0.0194(8) 0.0150(7) 0.0144(7) -0.0053(6) 0.0116(7) -0.0064(6)
C12 0.0147(7) 0.0108(7) 0.0104(7) -0.0007(5) 0.0069(6) 0.0001(6)
C13 0.0190(8) 0.0207(8) 0.0162(7) -0.0013(6) 0.0123(7) -0.0037(6)
C14 0.0133(7) 0.0167(7) 0.0148(7) 0.0002(6) 0.0084(6) -0.0018(6)
C15 0.0118(7) 0.0206(8) 0.0133(7) -0.0012(6) 0.0057(6) 0.0043(6)
C16 0.0113(7) 0.0168(7) 0.0160(7) -0.0084(6) 0.0094(6) -0.0031(6)
C17 0.0336(10) 0.0173(8) 0.0392(10) -0.0101(7) 0.0320(9) -0.0087(7)
C18 0.0255(8) 0.0128(7) 0.0227(8) -0.0018(6) 0.0194(7) -0.0017(6)
Cu2 0.00829(9) 0.01160(9) 0.00769(9) -0.00088(6) 0.00408(7) 0.00147(6)
S4 0.01382(18) 0.0252(2) 0.0262(2) 0.01357(17) 0.01376(17) 0.00895(16)
S5 0.01772(19) 0.01772(18) 0.01247(17) 0.00470(14) 0.00979(15) 0.00491(15)
S6 0.01787(19) 0.01782(19) 0.01330(18) -0.00436(15) 0.00730(16) -0.00803(15)
N7 0.0107(6) 0.0100(6) 0.0101(6) 0.0005(5) 0.0055(5) -0.0002(5)
N8 0.0118(6) 0.0134(6) 0.0110(6) 0.0013(5) 0.0075(5) 0.0013(5)
N9 0.0115(6) 0.0136(6) 0.0110(6) -0.0005(5) 0.0065(5) -0.0009(5)
N10 0.0142(6) 0.0114(6) 0.0146(6) 0.0030(5) 0.0099(5) 0.0018(5)
N11 0.0130(6) 0.0125(6) 0.0125(6) 0.0009(5) 0.0073(5) 0.0016(5)
N12 0.0120(6) 0.0135(6) 0.0104(6) -0.0018(5) 0.0059(5) -0.0011(5)
C19 0.0178(7) 0.0113(7) 0.0126(7) -0.0026(6) 0.0091(6) -0.0008(6)
C20 0.0161(7) 0.0098(7) 0.0143(7) -0.0015(6) 0.0092(6) -0.0002(6)
C21 0.0136(7) 0.0176(7) 0.0161(7) 0.0022(6) 0.0110(6) 0.0042(6)
C22 0.0102(7) 0.0200(8) 0.0143(7) 0.0016(6) 0.0083(6) 0.0018(6)
C23 0.0157(7) 0.0163(7) 0.0096(7) -0.0005(6) 0.0085(6) -0.0015(6)
C24 0.0143(7) 0.0142(7) 0.0106(7) 0.0011(6) 0.0075(6) -0.0016(6)
C25 0.0099(7) 0.0167(7) 0.0138(7) 0.0006(6) 0.0053(6) -0.0020(6)
C26 0.0112(7) 0.0143(7) 0.0156(7) 0.0064(6) 0.0086(6) 0.0029(6)
C27 0.0325(10) 0.0164(8) 0.0354(10) 0.0087(7) 0.0293(9) 0.0074(7)
C28 0.0285(9) 0.0125(7) 0.0254(8) 0.0015(6) 0.0228(8) 0.0012(6)
C29 0.0133(7) 0.0164(7) 0.0135(7) 0.0059(6) 0.0083(6) 0.0051(6)
C30 0.0125(7) 0.0111(7) 0.0107(6) 0.0002(5) 0.0065(6) -0.0005(6)
C31 0.0192(8) 0.0177(7) 0.0182(8) -0.0010(6) 0.0135(7) 0.0017(6)
C32 0.0154(7) 0.0168(7) 0.0158(7) -0.0005(6) 0.0101(6) 0.0028(6)
C33 0.0173(7) 0.0154(7) 0.0128(7) -0.0007(6) 0.0094(6) -0.0044(6)
C34 0.0121(7) 0.0127(7) 0.0122(7) -0.0012(6) 0.0059(6) -0.0015(6)
C35 0.0191(8) 0.0191(8) 0.0114(7) -0.0029(6) 0.0078(6) -0.0023(6)
C36 0.0152(7) 0.0180(7) 0.0123(7) -0.0013(6) 0.0086(6) -0.0007(6)
Cl1 0.0298(2) 0.0217(2) 0.01644(19) 0.00487(16) 0.01269(17) -0.00048(17)
O4 0.0455(9) 0.0245(7) 0.0578(10) -0.0082(6) 0.0413(8) 0.0003(6)
O1A 0.058(4) 0.060(5) 0.036(2) -0.001(3) 0.021(2) -0.038(3)
O2 0.096(5) 0.031(2) 0.053(3) 0.005(2) 0.064(4) 0.000(3)
O3 0.059(3) 0.0147(17) 0.0258(18) 0.0066(14) 0.025(2) 0.0087(19)
Cl2 0.01245(16) 0.01225(16) 0.01181(16) 0.00131(13) 0.00859(14) 0.00195(13)
O5 0.0194(6) 0.0202(6) 0.0196(6) 0.0013(5) 0.0151(5) 0.0060(5)
O6 0.0274(7) 0.0262(6) 0.0251(6) -0.0129(5) 0.0193(6) -0.0128(5)
O7 0.0250(6) 0.0158(5) 0.0260(6) 0.0018(5) 0.0203(5) -0.0018(5)
O8 0.0249(6) 0.0364(7) 0.0203(6) 0.0148(5) 0.0160(5) 0.0189(6)
Cl3 0.01337(17) 0.01416(16) 0.01488(17) -0.00019(13) 0.00811(14) -0.00102(13)
O9 0.0307(7) 0.0326(7) 0.0246(6) -0.0049(5) 0.0225(6) -0.0055(6)
O10 0.0212(6) 0.0270(6) 0.0154(6) -0.0037(5) 0.0116(5) 0.0003(5)
O11 0.0405(8) 0.0164(6) 0.0387(8) -0.0027(5) 0.0283(7) -0.0088(6)
O12 0.0157(6) 0.0223(6) 0.0339(7) 0.0010(6) 0.0019(6) 0.0034(5)
Cl4 0.01174(16) 0.01320(16) 0.01111(16) 0.00172(13) 0.00765(14) 0.00236(13)
O13 0.0254(6) 0.0251(6) 0.0223(6) 0.0039(5) 0.0194(5) 0.0100(5)
O14 0.0227(6) 0.0279(6) 0.0191(6) -0.0080(5) 0.0127(5) -0.0110(5)
O15 0.0259(6) 0.0164(6) 0.0257(6) 0.0012(5) 0.0199(5) -0.0026(5)
O16 0.0224(6) 0.0329(7) 0.0210(6) 0.0139(5) 0.0143(5) 0.0168(5)
O3A 0.062(4) 0.022(3) 0.024(2) 0.0006(19) 0.012(3) 0.014(3)
O2A 0.061(4) 0.040(4) 0.020(2) 0.016(2) 0.026(3) 0.024(3)
O1 0.0201(17) 0.069(4) 0.062(3) -0.017(3) 0.0093(16) -0.0109(19)

loop_
_atom_type_symbol
_atom_type_description
_atom_type_scat_dispersion_real
_atom_type_scat_dispersion_imag
_atom_type_scat_source
C C 0.0033 0.0016 'International Tables Vol C Tables 4.2.6.8 and 6.1.1.4'
H H 0.0000 0.0000 'International Tables Vol C Tables 4.2.6.8 and 6.1.1.4'
Cl Cl 0.1484 0.1585 'International Tables Vol C Tables 4.2.6.8 and 6.1.1.4'
Cu Cu 0.3201 1.2651 'International Tables Vol C Tables 4.2.6.8 and 6.1.1.4'
N N 0.0061 0.0033 'International Tables Vol C Tables 4.2.6.8 and 6.1.1.4'
O O 0.0106 0.0060 'International Tables Vol C Tables 4.2.6.8 and 6.1.1.4'
S S 0.1246 0.1234 'International Tables Vol C Tables 4.2.6.8 and 6.1.1.4'

loop_
_geom_angle_atom_site_label_1
_geom_angle_atom_site_label_2
_geom_angle_atom_site_label_3
_geom_angle
N1 Cu1 N5 146.28(5)
N2 Cu1 N1 78.75(5)
N2 Cu1 N5 75.83(5)
N3 Cu1 N1 82.71(5)
N3 Cu1 N2 84.18(5)
N3 Cu1 N5 115.96(5)
N4 Cu1 N1 77.14(5)
N4 Cu1 N2 107.78(5)
N4 Cu1 N3 153.79(5)
N4 Cu1 N5 89.88(5)
N6 Cu1 N1 119.77(5)
N6 Cu1 N2 155.22(5)
N6 Cu1 N3 82.33(5)
N6 Cu1 N4 93.21(5)
N6 Cu1 N5 91.58(5)
C8 S1 C9 90.10(8)
C12 S2 C13 89.54(8)
C16 S3 C17 90.04(8)
C1 N1 Cu1 104.67(9)
C1 N1 C6 114.05(12)
C6 N1 Cu1 106.15(9)
C7 N1 Cu1 104.69(9)
C7 N1 C1 111.05(12)
C7 N1 C6 115.07(12)
C2 N2 Cu1 113.53(9)
C3 N2 Cu1 99.72(9)
C3 N2 C2 111.90(12)
C11 N2 Cu1 110.39(9)
C11 N2 C2 110.13(12)
C11 N2 C3 110.81(12)
C4 N3 Cu1 110.38(9)
C4 N3 C5 112.74(12)
C5 N3 Cu1 104.13(9)
C15 N3 Cu1 107.92(9)
C15 N3 C4 112.17(12)
C15 N3 C5 109.10(12)
C8 N4 Cu1 115.30(10)
C8 N4 C10 111.54(13)
C10 N4 Cu1 132.81(10)
C12 N5 Cu1 108.26(10)
C12 N5 C14 110.93(13)
C14 N5 Cu1 136.06(10)
C16 N6 Cu1 112.91(10)
C16 N6 C18 111.97(14)
C18 N6 Cu1 135.11(11)
N1 C1 H1A 109.4
N1 C1 H1B 109.4
N1 C1 C2 110.95(12)
H1A C1 H1B 108.0
C2 C1 H1A 109.4
C2 C1 H1B 109.4
N2 C2 C1 110.65(12)
N2 C2 H2A 109.5
N2 C2 H2B 109.5
C1 C2 H2A 109.5
C1 C2 H2B 109.5
H2A C2 H2B 108.1
N2 C3 H3A 109.5
N2 C3 H3B 109.5
N2 C3 C4 110.82(12)
H3A C3 H3B 108.1
C4 C3 H3A 109.5
C4 C3 H3B 109.5
N3 C4 C3 110.37(12)
N3 C4 H4A 109.6
N3 C4 H4B 109.6
C3 C4 H4A 109.6
C3 C4 H4B 109.6
H4A C4 H4B 108.1
N3 C5 H5A 109.0
N3 C5 H5B 109.0
N3 C5 C6 113.13(12)
H5A C5 H5B 107.8
C6 C5 H5A 109.0
C6 C5 H5B 109.0
N1 C6 C5 110.92(12)
N1 C6 H6A 109.5
N1 C6 H6B 109.5
C5 C6 H6A 109.5
C5 C6 H6B 109.5
H6A C6 H6B 108.0
N1 C7 H7A 110.3
N1 C7 H7B 110.3
N1 C7 C8 107.27(12)
H7A C7 H7B 108.5
C8 C7 H7A 110.3
C8 C7 H7B 110.3
N4 C8 S1 113.87(11)
N4 C8 C7 121.15(13)
C7 C8 S1 124.97(11)
S1 C9 H9 124.9
C10 C9 S1 110.12(12)
C10 C9 H9 124.9
N4 C10 H10 122.8
C9 C10 N4 114.34(14)
C9 C10 H10 122.8
N2 C11 H11A 109.6
N2 C11 H11B 109.6
N2 C11 C12 110.47(12)
H11A C11 H11B 108.1
C12 C11 H11A 109.6
C12 C11 H11B 109.6
N5 C12 S2 114.27(11)
N5 C12 C11 122.12(13)
C11 C12 S2 123.47(11)
S2 C13 H13 125.0
C14 C13 S2 109.92(12)
C14 C13 H13 125.0
N5 C14 H14 122.3
C13 C14 N5 115.33(14)
C13 C14 H14 122.3
N3 C15 H15A 110.1
N3 C15 H15B 110.1
N3 C15 C16 107.85(12)
H15A C15 H15B 108.4
C16 C15 H15A 110.1
C16 C15 H15B 110.1
N6 C16 S3 113.48(12)
N6 C16 C15 119.19(13)
C15 C16 S3 127.25(12)
S3 C17 H17 124.8
C18 C17 S3 110.38(13)
C18 C17 H17 124.8
N6 C18 H18 122.9
C17 C18 N6 114.12(16)
C17 C18 H18 122.9
N7 Cu2 N8 82.63(5)
N7 Cu2 N9 82.48(5)
N7 Cu2 N11 115.24(5)
N8 Cu2 N9 77.81(5)
N8 Cu2 N11 74.05(4)
N9 Cu2 N11 143.93(5)
N10 Cu2 N7 82.24(5)
N10 Cu2 N8 153.48(5)
N10 Cu2 N9 121.40(5)
N10 Cu2 N11 93.03(5)
N12 Cu2 N7 155.30(5)
N12 Cu2 N8 107.66(5)
N12 Cu2 N9 78.08(5)
N12 Cu2 N10 94.98(5)
N12 Cu2 N11 89.37(5)
C26 S4 C27 89.67(8)
C30 S5 C31 89.49(8)
C34 S6 C35 90.05(8)
C19 N7 Cu2 111.74(9)
C19 N7 C24 113.16(11)
C24 N7 Cu2 103.66(9)
C25 N7 Cu2 108.17(9)
C25 N7 C19 110.66(12)
C25 N7 C24 109.13(11)
C20 N8 Cu2 99.36(8)
C20 N8 C21 111.85(12)
C21 N8 Cu2 113.30(9)
C29 N8 Cu2 110.78(9)
C29 N8 C20 111.36(12)
C29 N8 C21 109.86(12)
C22 N9 Cu2 106.32(9)
C22 N9 C23 113.43(12)
C23 N9 Cu2 106.25(9)
C33 N9 Cu2 104.09(9)
C33 N9 C22 110.98(12)
C33 N9 C23 114.83(12)
C26 N10 Cu2 111.81(10)
C26 N10 C28 111.16(14)
C28 N10 Cu2 137.02(11)
C30 N11 Cu2 109.04(10)
C30 N11 C32 110.47(13)
C32 N11 Cu2 135.76(10)
C34 N12 Cu2 114.75(10)
C34 N12 C36 111.43(13)
C36 N12 Cu2 133.80(11)
N7 C19 H19A 109.7
N7 C19 H19B 109.7
N7 C19 C20 109.98(12)
H19A C19 H19B 108.2
C20 C19 H19A 109.7
C20 C19 H19B 109.7
N8 C20 C19 110.30(12)
N8 C20 H20A 109.6
N8 C20 H20B 109.6
C19 C20 H20A 109.6
C19 C20 H20B 109.6
H20A C20 H20B 108.1
N8 C21 H21A 109.6
N8 C21 H21B 109.6
N8 C21 C22 110.32(12)
H21A C21 H21B 108.1
C22 C21 H21A 109.6
C22 C21 H21B 109.6
N9 C22 C21 111.20(12)
N9 C22 H22A 109.4
N9 C22 H22B 109.4
C21 C22 H22A 109.4
C21 C22 H22B 109.4
H22A C22 H22B 108.0
N9 C23 H23A 109.4
N9 C23 H23B 109.4
N9 C23 C24 111.07(12)
H23A C23 H23B 108.0
C24 C23 H23A 109.4
C24 C23 H23B 109.4
N7 C24 C23 112.61(12)
N7 C24 H24A 109.1
N7 C24 H24B 109.1
C23 C24 H24A 109.1
C23 C24 H24B 109.1
H24A C24 H24B 107.8
N7 C25 H25A 110.1
N7 C25 H25B 110.1
N7 C25 C26 108.04(12)
H25A C25 H25B 108.4
C26 C25 H25A 110.1
C26 C25 H25B 110.1
N10 C26 S4 114.62(12)
N10 C26 C25 119.69(13)
C25 C26 S4 125.62(12)
S4 C27 H27 124.8
C28 C27 S4 110.34(13)
C28 C27 H27 124.8
N10 C28 H28 122.9
C27 C28 N10 114.20(16)
C27 C28 H28 122.9
N8 C29 H29A 109.6
N8 C29 H29B 109.6
N8 C29 C30 110.19(12)
H29A C29 H29B 108.1
C30 C29 H29A 109.6
C30 C29 H29B 109.6
N11 C30 S5 114.77(11)
N11 C30 C29 122.30(13)
C29 C30 S5 122.82(11)
S5 C31 H31 125.1
C32 C31 S5 109.87(12)
C32 C31 H31 125.1
N11 C32 H32 122.3
C31 C32 N11 115.40(14)
C31 C32 H32 122.3
N9 C33 H33A 110.3
N9 C33 H33B 110.3
N9 C33 C34 106.96(12)
H33A C33 H33B 108.6
C34 C33 H33A 110.3
C34 C33 H33B 110.3
N12 C34 S6 114.13(11)
N12 C34 C33 121.13(13)
C33 C34 S6 124.74(11)
S6 C35 H35 124.9
C36 C35 S6 110.12(12)
C36 C35 H35 124.9
N12 C36 H36 122.9
C35 C36 N12 114.22(14)
C35 C36 H36 122.9
O4 Cl1 O2 105.0(4)
O4 Cl1 O3A 105.2(4)
O4 Cl1 O2A 118.4(5)
O4 Cl1 O1 100.1(4)
O1A Cl1 O4 121.6(6)
O1A Cl1 O3A 106.3(4)
O1A Cl1 O2A 98.9(7)
O2 Cl1 O1 118.8(5)
O3 Cl1 O4 110.7(4)
O3 Cl1 O2 113.4(5)
O3 Cl1 O1 107.8(3)
O2A Cl1 O3A 105.1(6)
O6 Cl2 O5 109.03(7)
O7 Cl2 O5 109.79(7)
O7 Cl2 O6 108.89(7)
O8 Cl2 O5 109.29(7)
O8 Cl2 O6 109.29(8)
O8 Cl2 O7 110.53(8)
O9 Cl3 O10 109.23(7)
O9 Cl3 O11 109.97(8)
O9 Cl3 O12 109.26(9)
O11 Cl3 O10 110.03(8)
O11 Cl3 O12 109.63(8)
O12 Cl3 O10 108.70(8)
O14 Cl4 O13 108.48(8)
O15 Cl4 O13 109.87(7)
O15 Cl4 O14 109.07(7)
O16 Cl4 O13 109.47(7)
O16 Cl4 O14 109.37(8)
O16 Cl4 O15 110.55(8)

loop_
_geom_bond_atom_site_label_1
_geom_bond_atom_site_label_2
_geom_bond_distance
Cu1 N1 2.2887(12)
Cu1 N2 2.1568(13)
Cu1 N3 2.0460(13)
Cu1 N4 2.0372(13)
Cu1 N5 2.2959(13)
Cu1 N6 2.0040(13)
S1 C8 1.7057(15)
S1 C9 1.7194(17)
S2 C12 1.7214(15)
S2 C13 1.7232(16)
S3 C16 1.7103(16)
S3 C17 1.718(2)
N1 C1 1.4747(19)
N1 C6 1.4794(18)
N1 C7 1.4703(19)
N2 C2 1.4931(19)
N2 C3 1.4918(19)
N2 C11 1.4775(19)
N3 C4 1.4990(19)
N3 C5 1.5021(18)
N3 C15 1.487(2)
N4 C8 1.314(2)
N4 C10 1.3839(19)
N5 C12 1.310(2)
N5 C14 1.3801(19)
N6 C16 1.312(2)
N6 C18 1.382(2)
C1 H1A 0.9900
C1 H1B 0.9900
C1 C2 1.521(2)
C2 H2A 0.9900
C2 H2B 0.9900
C3 H3A 0.9900
C3 H3B 0.9900
C3 C4 1.525(2)
C4 H4A 0.9900
C4 H4B 0.9900
C5 H5A 0.9900
C5 H5B 0.9900
C5 C6 1.528(2)
C6 H6A 0.9900
C6 H6B 0.9900
C7 H7A 0.9900
C7 H7B 0.9900
C7 C8 1.512(2)
C9 H9 0.9500
C9 C10 1.353(2)
C10 H10 0.9500
C11 H11A 0.9900
C11 H11B 0.9900
C11 C12 1.504(2)
C13 H13 0.9500
C13 C14 1.351(2)
C14 H14 0.9500
C15 H15A 0.9900
C15 H15B 0.9900
C15 C16 1.499(2)
C17 H17 0.9500
C17 C18 1.350(2)
C18 H18 0.9500
Cu2 N7 2.0432(12)
Cu2 N8 2.2058(13)
Cu2 N9 2.2740(12)
Cu2 N10 2.0339(13)
Cu2 N11 2.3256(13)
Cu2 N12 2.0246(13)
S4 C26 1.7019(15)
S4 C27 1.7170(19)
S5 C30 1.7185(15)
S5 C31 1.7232(16)
S6 C34 1.7029(15)
S6 C35 1.7216(17)
N7 C19 1.4981(18)
N7 C24 1.5024(18)
N7 C25 1.4799(19)
N8 C20 1.4873(19)
N8 C21 1.4902(19)
N8 C29 1.4720(18)
N9 C22 1.4714(19)
N9 C23 1.4805(18)
N9 C33 1.4714(19)
N10 C26 1.311(2)
N10 C28 1.3809(19)
N11 C30 1.3072(19)
N11 C32 1.3858(19)
N12 C34 1.316(2)
N12 C36 1.3847(19)
C19 H19A 0.9900
C19 H19B 0.9900
C19 C20 1.520(2)
C20 H20A 0.9900
C20 H20B 0.9900
C21 H21A 0.9900
C21 H21B 0.9900
C21 C22 1.519(2)
C22 H22A 0.9900
C22 H22B 0.9900
C23 H23A 0.9900
C23 H23B 0.9900
C23 C24 1.523(2)
C24 H24A 0.9900
C24 H24B 0.9900
C25 H25A 0.9900
C25 H25B 0.9900
C25 C26 1.499(2)
C27 H27 0.9500
C27 C28 1.358(2)
C28 H28 0.9500
C29 H29A 0.9900
C29 H29B 0.9900
C29 C30 1.501(2)
C31 H31 0.9500
C31 C32 1.351(2)
C32 H32 0.9500
C33 H33A 0.9900
C33 H33B 0.9900
C33 C34 1.510(2)
C35 H35 0.9500
C35 C36 1.357(2)
C36 H36 0.9500
Cl1 O4 1.4252(14)
Cl1 O1A 1.396(6)
Cl1 O2 1.427(6)
Cl1 O3 1.396(6)
Cl1 O3A 1.491(8)
Cl1 O2A 1.435(7)
Cl1 O1 1.481(5)
Cl2 O5 1.4504(11)
Cl2 O6 1.4472(12)
Cl2 O7 1.4381(11)
Cl2 O8 1.4355(12)
Cl3 O9 1.4380(12)
Cl3 O10 1.4490(12)
Cl3 O11 1.4405(12)
Cl3 O12 1.4413(13)
Cl4 O13 1.4487(11)
Cl4 O14 1.4476(12)
Cl4 O15 1.4368(11)
Cl4 O16 1.4360(12)

loop_
_geom_torsion_atom_site_label_1
_geom_torsion_atom_site_label_2
_geom_torsion_atom_site_label_3
_geom_torsion_atom_site_label_4
_geom_torsion
Cu1 N1 C1 C2 47.90(13)
Cu1 N1 C6 C5 16.71(14)
Cu1 N1 C7 C8 37.51(13)
Cu1 N2 C2 C1 23.32(15)
Cu1 N2 C3 C4 52.00(12)
Cu1 N2 C11 C12 32.78(15)
Cu1 N3 C4 C3 15.73(15)
Cu1 N3 C5 C6 52.81(13)
Cu1 N3 C15 C16 32.71(13)
Cu1 N4 C8 S1 176.15(7)
Cu1 N4 C8 C7 -3.23(18)
Cu1 N4 C10 C9 -173.92(12)
Cu1 N5 C12 S2 159.17(7)
Cu1 N5 C12 C11 -16.63(17)
Cu1 N5 C14 C13 -151.16(13)
Cu1 N6 C16 S3 -179.61(7)
Cu1 N6 C16 C15 3.41(17)
Cu1 N6 C18 C17 -179.78(11)
S1 C9 C10 N4 -0.14(18)
S2 C13 C14 N5 -0.29(18)
S3 C17 C18 N6 0.31(18)
N1 C1 C2 N2 -49.24(16)
N1 C7 C8 S1 154.27(11)
N1 C7 C8 N4 -26.42(19)
N2 C3 C4 N3 -48.13(17)
N2 C11 C12 S2 174.83(11)
N2 C11 C12 N5 -9.8(2)
N3 C5 C6 N1 -47.41(17)
N3 C15 C16 S3 158.49(11)
N3 C15 C16 N6 -24.99(18)
C1 N1 C6 C5 131.42(13)
C1 N1 C7 C8 -74.92(15)
C2 N2 C3 C4 -68.36(16)
C2 N2 C11 C12 158.93(12)
C3 N2 C2 C1 135.25(13)
C3 N2 C11 C12 -76.72(15)
C4 N3 C5 C6 -66.85(16)
C4 N3 C15 C16 154.50(12)
C5 N3 C4 C3 131.72(13)
C5 N3 C15 C16 -79.85(14)
C6 N1 C1 C2 -67.68(16)
C6 N1 C7 C8 153.62(12)
C7 N1 C1 C2 160.34(12)
C7 N1 C6 C5 -98.56(15)
C8 S1 C9 C10 1.07(13)
C8 N4 C10 C9 -1.2(2)
C9 S1 C8 N4 -1.85(13)
C9 S1 C8 C7 177.50(14)
C10 N4 C8 S1 2.09(17)
C10 N4 C8 C7 -177.29(13)
C11 N2 C2 C1 -101.03(14)
C11 N2 C3 C4 168.30(12)
C12 S2 C13 C14 -0.03(13)
C12 N5 C14 C13 0.6(2)
C13 S2 C12 N5 0.36(13)
C13 S2 C12 C11 176.10(14)
C14 N5 C12 S2 -0.57(17)
C14 N5 C12 C11 -176.38(14)
C15 N3 C4 C3 -104.64(14)
C15 N3 C5 C6 167.83(12)
C16 S3 C17 C18 0.39(13)
C16 N6 C18 C17 -1.12(19)
C17 S3 C16 N6 -1.06(12)
C17 S3 C16 C15 175.63(14)
C18 N6 C16 S3 1.42(16)
C18 N6 C16 C15 -175.56(13)
Cu2 N7 C19 C20 -16.63(15)
Cu2 N7 C24 C23 -54.06(13)
Cu2 N7 C25 C26 -33.30(13)
Cu2 N8 C20 C19 -53.23(12)
Cu2 N8 C21 C22 -24.06(15)
Cu2 N8 C29 C30 -33.87(14)
Cu2 N9 C22 C21 -47.76(13)
Cu2 N9 C23 C24 -14.65(14)
Cu2 N9 C33 C34 -38.76(13)
Cu2 N10 C26 S4 178.48(7)
Cu2 N10 C26 C25 -4.13(17)
Cu2 N10 C28 C27 -178.46(12)
Cu2 N11 C30 S5 -159.07(7)
Cu2 N11 C30 C29 17.16(17)
Cu2 N11 C32 C31 151.27(12)
Cu2 N12 C34 S6 179.18(7)
Cu2 N12 C34 C33 -1.09(19)
Cu2 N12 C36 C35 179.54(11)
S4 C27 C28 N10 0.11(18)
S5 C31 C32 N11 0.42(18)
S6 C35 C36 N12 0.18(18)
N7 C19 C20 N8 49.82(16)
N7 C25 C26 S4 -157.10(11)
N7 C25 C26 N10 25.82(19)
N8 C21 C22 N9 49.01(16)
N8 C29 C30 S5 -173.82(10)
N8 C29 C30 N11 10.3(2)
N9 C23 C24 N7 46.60(17)
N9 C33 C34 S6 -150.06(12)
N9 C33 C34 N12 30.23(19)
C19 N7 C24 C23 67.18(16)
C19 N7 C25 C26 -156.02(12)
C20 N8 C21 C22 -135.37(13)
C20 N8 C29 C30 75.72(15)
C21 N8 C20 C19 66.63(15)
C21 N8 C29 C30 -159.80(12)
C22 N9 C23 C24 -131.09(13)
C22 N9 C33 C34 75.23(15)
C23 N9 C22 C21 68.64(15)
C23 N9 C33 C34 -154.49(12)
C24 N7 C19 C20 -133.18(13)
C24 N7 C25 C26 78.83(14)
C25 N7 C19 C20 103.98(14)
C25 N7 C24 C23 -169.14(12)
C26 S4 C27 C28 -0.37(13)
C26 N10 C28 C27 0.32(19)
C27 S4 C26 N10 0.58(12)
C27 S4 C26 C25 -176.62(14)
C28 N10 C26 S4 -0.62(16)
C28 N10 C26 C25 176.76(13)
C29 N8 C20 C19 -170.02(12)
C29 N8 C21 C22 100.43(14)
C30 S5 C31 C32 -0.05(13)
C30 N11 C32 C31 -0.7(2)
C31 S5 C30 N11 -0.34(13)
C31 S5 C30 C29 -176.55(13)
C32 N11 C30 S5 0.62(17)
C32 N11 C30 C29 176.85(14)
C33 N9 C22 C21 -160.34(12)
C33 N9 C23 C24 99.83(15)
C34 S6 C35 C36 -1.16(13)
C34 N12 C36 C35 1.29(19)
C35 S6 C34 N12 1.98(13)
C35 S6 C34 C33 -177.74(14)
C36 N12 C34 S6 -2.22(17)
C36 N12 C34 C33 177.52(14)
